data_4319341
loop_
_publ_author_name
'Cristina M. P. Ferreira'
'M. F\'atima C. Guedes da Silva'
'Jo\~ao J. R. Fra\'usto da Silva'
'Armando J. L. Pombeiro'
'Vadim Yu. Kukushkin'
'Rino A. Michelin'

_publ_section_title
;
 Azametallacycles from Ag(I)- or Cu(II)-Promoted Coupling Reactions of
 Dialkylcyanamides with Oximes at Pt(II)
;
_journal_name_full 'Inorganic Chemistry'
_journal_page_first 1134
_journal_page_last 1142
_journal_paper_doi 10.1021/ic000553a
_journal_volume 40
_journal_year 2001
_chemical_formula_sum 'C46 H50 B2 F8 N4 P2 Pt'
_chemical_formula_weight 1089.55
_chemical_name_systematic
;
 ?
;
_space_group_IT_number 2
_symmetry_cell_setting triclinic
_symmetry_space_group_name_Hall '-P 1'
_symmetry_space_group_name_H-M 'P -1'
_atom_sites_solution_hydrogens geom
_atom_sites_solution_primary direct
_atom_sites_solution_secondary difmap
_audit_creation_method SHELXL-97
_cell_angle_alpha 102.10(3)
_cell_angle_beta 100.87(3)
_cell_angle_gamma 93.88(3)
_cell_formula_units_Z 2
_cell_length_a 12.154(2)
_cell_length_b 12.569(3)
_cell_length_c 16.013(3)
_cell_measurement_temperature 293(2)
_cell_volume 2334.3(9)
_computing_structure_refinement 'SHELXL-97 (Sheldrick, 1997)'
_computing_structure_solution 'SHELXS-97 (Sheldrick, 1990)'
_diffrn_ambient_temperature 293(2)
_diffrn_measured_fraction_theta_full 0.855
_diffrn_measured_fraction_theta_max 0.855
_diffrn_radiation_monochromator graphite
_diffrn_radiation_source 'fine-focus sealed tube'
_diffrn_radiation_type CuK\a
_diffrn_radiation_wavelength 1.54179
_diffrn_reflns_av_R_equivalents 0.0124
_diffrn_reflns_av_sigmaI/netI 0.0163
_diffrn_reflns_limit_h_max 0
_diffrn_reflns_limit_h_min -12
_diffrn_reflns_limit_k_max 13
_diffrn_reflns_limit_k_min -13
_diffrn_reflns_limit_l_max 17
_diffrn_reflns_limit_l_min -16
_diffrn_reflns_number 5305
_diffrn_reflns_theta_full 55.05
_diffrn_reflns_theta_max 55.05
_diffrn_reflns_theta_min 3.62
_exptl_absorpt_coefficient_mu 6.862
_exptl_absorpt_correction_T_max 0.706
_exptl_absorpt_correction_T_min 0.210
_exptl_absorpt_correction_type numeric
_exptl_crystal_density_diffrn 1.550
_exptl_crystal_density_method 'not measured'
_exptl_crystal_F_000 1088
_exptl_crystal_size_max 0.45
_exptl_crystal_size_mid 0.20
_exptl_crystal_size_min 0.05
_refine_diff_density_max 0.924
_refine_diff_density_min -0.801
_refine_diff_density_rms 0.093
_refine_ls_extinction_coef 0.00050(8)
_refine_ls_extinction_expression Fc^*^=3DkFc[1+0.001xFc^2^\l^3^/sin(2\q)]^-1/4^
_refine_ls_extinction_method SHELXL
_refine_ls_goodness_of_fit_all 1.081
_refine_ls_hydrogen_treatment mixed
_refine_ls_matrix_type full
_refine_ls_number_parameters 511
_refine_ls_number_reflns 5019
_refine_ls_number_restraints 0
_refine_ls_restrained_S_all 1.081
_refine_ls_R_factor_all 0.0351
_refine_ls_R_factor_obs 0.0351
_refine_ls_shift/su_max 0.490
_refine_ls_shift/su_mean 0.012
_refine_ls_structure_factor_coef Fsqd
_refine_ls_weighting_details 'w=3D1/[\s^2^(Fo^2^)+(0.0527P)^2^+9.4133P] where P=3D(Fo^2^+2Fc^2^)/3'
_refine_ls_weighting_scheme calc
_refine_ls_wR_factor_all 0.0946
_refine_ls_wR_factor_obs 0.0946
_reflns_number_gt 5019
_reflns_number_total 5019
_reflns_threshold_expression >2sigma(I)
_cod_data_source_file ic000553a_1.cif
_cod_data_source_block vk8
_cod_depositor_comments
;
The following automatic conversions were performed:

'_refine_ls_weighting_scheme' value 'calc
w=3D1/[\s^2^(Fo^2^)+(0.0527P)^2^+9.4133P] where P=3D(Fo^2^+2Fc^2^)/3'
was changed to 'calc'. New tag '_refine_ls_weighting_details' was
created. The value of the new tag was set to
'w=3D1/[\s^2^(Fo^2^)+(0.0527P)^2^+9.4133P] where
P=3D(Fo^2^+2Fc^2^)/3'.

Automatic conversion script
Id: cif_fix_values 3143 2015-03-26 13:38:13Z robertas 
;
_cod_original_cell_volume 2334.3(8)
_cod_database_code 4319341

loop_
_symmetry_equiv_pos_as_xyz
'x, y, z'
'-x, -y, -z'

loop_
_atom_site_label
_atom_site_type_symbol
_atom_site_fract_x
_atom_site_fract_y
_atom_site_fract_z
_atom_site_U_iso_or_equiv
_atom_site_adp_type
_atom_site_occupancy
_atom_site_calc_flag
_atom_site_refinement_flags
_atom_site_disorder_assembly
_atom_site_disorder_group
Pt Pt 0.18268(2) 0.15859(2) 0.244215(19) 0.03962(15) Uani 1 d . . .
P1 P 0.09449(14) 0.09800(13) 0.34006(11) 0.0389(4) Uani 1 d . . .
P2 P 0.29711(14) 0.29675(13) 0.34416(12) 0.0411(4) Uani 1 d . . .
N1 N 0.2538(5) 0.2148(5) 0.1523(4) 0.0572(16) Uani 1 d . . .
N2 N 0.3723(8) 0.3107(7) 0.0780(7) 0.105(3) Uani 1 d . . .
N3 N 0.1025(6) 0.0305(6) 0.1444(4) 0.0593(17) Uani 1 d . . .
N4 N 0.0986(9) -0.1477(7) 0.0487(6) 0.105(3) Uani 1 d . . .
C1 C -0.0116(6) -0.0195(6) 0.2919(4) 0.0464(17) Uani 1 d . . .
C2 C 0.0041(8) -0.1227(7) 0.3050(6) 0.068(2) Uani 1 d . . .
C3 C -0.0810(10) -0.2093(8) 0.2687(7) 0.087(3) Uani 1 d . . .
C4 C -0.1801(10) -0.1919(10) 0.2204(7) 0.093(4) Uani 1 d . . .
C5 C -0.1986(8) -0.0884(10) 0.2078(6) 0.082(3) Uani 1 d . . .
C6 C -0.1141(7) -0.0020(7) 0.2437(6) 0.066(2) Uani 1 d . . .
C7 C 0.0118(5) 0.1975(5) 0.3908(5) 0.0417(16) Uani 1 d . . .
C8 C -0.0048(6) 0.2914(6) 0.3603(5) 0.0505(18) Uani 1 d . . .
C9 C -0.0684(7) 0.3677(7) 0.3972(7) 0.071(3) Uani 1 d . . .
C10 C -0.1148(8) 0.3505(8) 0.4661(7) 0.076(3) Uani 1 d . . .
C11 C -0.1032(7) 0.2545(8) 0.4946(6) 0.071(2) Uani 1 d . . .
C12 C -0.0416(6) 0.1765(6) 0.4555(5) 0.056(2) Uani 1 d . . .
C13 C 0.1938(5) 0.0521(5) 0.4204(4) 0.0408(16) Uani 1 d . . .
C14 C 0.1971(6) 0.0750(6) 0.5094(5) 0.0506(18) Uani 1 d . . .
C15 C 0.2780(7) 0.0338(7) 0.5649(5) 0.063(2) Uani 1 d . . .
C16 C 0.3521(7) -0.0310(8) 0.5305(6) 0.070(2) Uani 1 d . . .
C17 C 0.3501(7) -0.0545(7) 0.4428(6) 0.063(2) Uani 1 d . . .
C18 C 0.2722(6) -0.0118(6) 0.3873(5) 0.0508(18) Uani 1 d . . .
C19 C 0.2626(6) 0.4309(6) 0.3297(5) 0.0482(18) Uani 1 d . . .
C20 C 0.3181(6) 0.5245(6) 0.3890(6) 0.058(2) Uani 1 d . . .
C21 C 0.2966(8) 0.6276(6) 0.3757(7) 0.071(3) Uani 1 d . . .
C22 C 0.2179(9) 0.6360(7) 0.3039(8) 0.084(3) Uani 1 d . . .
C23 C 0.1594(9) 0.5452(8) 0.2465(7) 0.083(3) Uani 1 d . . .
C24 C 0.1816(7) 0.4413(7) 0.2589(6) 0.060(2) Uani 1 d . . .
C25 C 0.4371(6) 0.2813(6) 0.3213(5) 0.0455(17) Uani 1 d . . .
C26 C 0.5130(7) 0.3693(6) 0.3234(6) 0.068(2) Uani 1 d . . .
C27 C 0.6178(8) 0.3517(8) 0.3037(8) 0.088(3) Uani 1 d . . .
C28 C 0.6469(7) 0.2485(8) 0.2820(6) 0.073(2) Uani 1 d . . .
C29 C 0.5729(7) 0.1596(7) 0.2805(6) 0.061(2) Uani 1 d . . .
C30 C 0.4681(6) 0.1767(6) 0.2990(5) 0.0525(19) Uani 1 d . . .
C31 C 0.3150(6) 0.3089(5) 0.4608(5) 0.0443(17) Uani 1 d . . .
C32 C 0.4050(6) 0.2679(6) 0.5073(5) 0.0513(18) Uani 1 d . . .
C33 C 0.4183(7) 0.2796(7) 0.5967(5) 0.060(2) Uani 1 d . . .
C34 C 0.3424(7) 0.3305(7) 0.6408(5) 0.061(2) Uani 1 d . . .
C35 C 0.2525(7) 0.3705(6) 0.5964(5) 0.060(2) Uani 1 d . . .
C36 C 0.2376(6) 0.3599(6) 0.5060(5) 0.0513(18) Uani 1 d . . .
C37 C 0.3108(7) 0.2588(7) 0.1188(6) 0.064(2) Uani 1 d . . .
C38 C 0.3412(19) 0.4361(19) 0.0602(15) 0.194(8) Uiso 1 d . . .
C39 C 0.420(2) 0.492(2) 0.1250(16) 0.212(9) Uiso 1 d . . .
C40 C 0.4648(13) 0.2618(13) 0.0384(10) 0.129(5) Uiso 1 d . . .
C41 C 0.4653(13) 0.1438(13) 0.0350(10) 0.137(5) Uiso 1 d . . .
C42 C 0.1042(7) -0.0532(8) 0.1010(6) 0.067(2) Uani 1 d . . .
C43 C 0.1583(14) -0.1653(14) -0.0271(11) 0.144(5) Uiso 1 d . . .
C44 C 0.2182(15) -0.0750(15) -0.0360(12) 0.157(6) Uiso 1 d . . .
C45 C 0.0626(16) -0.2614(15) 0.0793(12) 0.155(6) Uiso 1 d . . .
C46 C -0.040(2) -0.2918(18) 0.0225(15) 0.196(8) Uiso 1 d . . .
B1 B 0.5717(12) 0.1448(12) -0.2003(9) 0.089(3) Uiso 1 d . . .
F1 F 0.5120(9) 0.0957(9) -0.2818(7) 0.089(3) Uiso 0.50 d P . .
F2 F 0.506(2) 0.224(2) -0.1729(16) 0.199(9) Uiso 0.50 d P . .
F3 F 0.682(2) 0.171(2) -0.2021(17) 0.204(9) Uiso 0.50 d P . .
F4 F 0.576(2) 0.0673(17) -0.1508(14) 0.171(7) Uiso 0.50 d P . .
F1A F 0.6485(13) 0.0674(12) -0.1819(10) 0.118(4) Uiso 0.50 d P . .
F2A F 0.6065(17) 0.2283(16) -0.1219(13) 0.160(6) Uiso 0.50 d P . .
F3A F 0.478(3) 0.117(3) -0.1769(19) 0.239(11) Uiso 0.50 d P . .
F4A F 0.615(2) 0.202(2) -0.2499(16) 0.192(8) Uiso 0.50 d P . .
B2 B 0.1751(13) -0.4567(13) -0.1637(10) 0.101(4) Uiso 1 d . . .
F5 F 0.0953(18) -0.4617(17) -0.1158(13) 0.152(7) Uiso 0.50 d P . .
F6 F 0.1058(14) -0.5176(12) -0.2531(10) 0.116(5) Uiso 0.50 d P . .
F7 F 0.2660(19) -0.5194(18) -0.1624(14) 0.178(7) Uiso 0.50 d P . .
F8 F 0.1980(18) -0.3570(16) -0.1752(12) 0.151(6) Uiso 0.50 d P . .
F5A F 0.2701(15) -0.4021(15) -0.1172(12) 0.145(5) Uiso 0.50 d P . .
F6A F 0.1055(18) -0.3689(16) -0.1843(13) 0.161(6) Uiso 0.50 d P . .
F7A F 0.1365(17) -0.5005(16) -0.1021(13) 0.141(6) Uiso 0.50 d P . .
F8A F 0.1716(18) -0.5273(15) -0.2324(13) 0.144(6) Uiso 0.50 d P . .
H2 H 0.0783 -0.1435 0.3370 0.085 Uiso 1 d . . .
H3 H -0.0534 -0.2791 0.2978 0.085 Uiso 1 d . . .
H4 H -0.2369 -0.2563 0.1985 0.085 Uiso 1 d . . .
H5 H -0.2873 -0.0636 0.1701 0.085 Uiso 1 d . . .
H6 H -0.1327 0.0653 0.2264 0.085 Uiso 1 d . . .
H8 H 0.0344 0.2869 0.3103 0.085 Uiso 1 d . . .
H9 H -0.0714 0.4439 0.3856 0.085 Uiso 1 d . . .
H10 H -0.1627 0.4077 0.4913 0.085 Uiso 1 d . . .
H11 H -0.1576 0.2377 0.5360 0.085 Uiso 1 d . . .
H12 H -0.0094 0.1368 0.5020 0.085 Uiso 1 d . . .
H14 H 0.1350 0.1133 0.5293 0.085 Uiso 1 d . . .
H15 H 0.2802 0.0608 0.6346 0.085 Uiso 1 d . . .
H16 H 0.3984 -0.0437 0.5760 0.085 Uiso 1 d . . .
H17 H 0.4263 -0.0680 0.4245 0.085 Uiso 1 d . . .
H18 H 0.2609 -0.0418 0.3265 0.085 Uiso 1 d . . .
H20 H 0.3883 0.5183 0.4437 0.085 Uiso 1 d . . .
H21 H 0.3416 0.6882 0.4403 0.085 Uiso 1 d . . .
H22 H 0.2033 0.7073 0.2930 0.085 Uiso 1 d . . .
H23 H 0.0945 0.5398 0.1964 0.085 Uiso 1 d . . .
H24 H 0.1312 0.3684 0.2143 0.085 Uiso 1 d . . .
H26 H 0.5010 0.4344 0.3428 0.085 Uiso 1 d . . .
H27 H 0.6724 0.4243 0.3038 0.085 Uiso 1 d . . .
H28 H 0.7002 0.2293 0.2413 0.085 Uiso 1 d . . .
H29 H 0.5930 0.0745 0.2631 0.085 Uiso 1 d . . .
H30 H 0.4087 0.1083 0.2961 0.085 Uiso 1 d . . .
H32 H 0.4718 0.2328 0.4763 0.085 Uiso 1 d . . .
H33 H 0.4822 0.2469 0.6429 0.085 Uiso 1 d . . .
H34 H 0.3776 0.3396 0.7162 0.085 Uiso 1 d . . .
H35 H 0.1884 0.4136 0.6242 0.085 Uiso 1 d . . .
H36 H 0.1786 0.4048 0.4804 0.085 Uiso 1 d . . .

loop_
_atom_site_aniso_label
_atom_site_aniso_U_11
_atom_site_aniso_U_22
_atom_site_aniso_U_33
_atom_site_aniso_U_23
_atom_site_aniso_U_13
_atom_site_aniso_U_12
Pt 0.0393(2) 0.0376(2) 0.0451(2) 0.01090(12) 0.01504(12) 0.00309(12)
P1 0.0385(9) 0.0328(9) 0.0482(10) 0.0095(8) 0.0157(8) 0.0037(7)
P2 0.0387(10) 0.0331(9) 0.0549(11) 0.0120(8) 0.0155(8) 0.0039(7)
N1 0.058(4) 0.063(4) 0.063(4) 0.028(3) 0.028(3) 0.003(3)
N2 0.117(7) 0.092(6) 0.146(8) 0.057(6) 0.086(7) 0.015(5)
N3 0.066(4) 0.053(4) 0.056(4) -0.001(3) 0.026(3) -0.012(3)
N4 0.153(9) 0.067(5) 0.086(6) -0.028(5) 0.064(6) -0.025(5)
C1 0.050(4) 0.046(4) 0.043(4) 0.004(3) 0.017(3) -0.005(3)
C2 0.075(6) 0.049(5) 0.083(6) 0.015(4) 0.022(5) -0.001(4)
C3 0.105(8) 0.057(6) 0.092(7) 0.015(5) 0.021(7) -0.023(6)
C4 0.094(8) 0.091(8) 0.077(7) -0.004(6) 0.024(6) -0.055(7)
C5 0.060(6) 0.102(8) 0.072(6) 0.008(6) 0.008(5) -0.021(6)
C6 0.055(5) 0.075(6) 0.062(5) 0.013(4) 0.006(4) -0.006(4)
C7 0.035(4) 0.038(4) 0.054(4) 0.012(3) 0.014(3) 0.006(3)
C8 0.038(4) 0.049(4) 0.069(5) 0.018(4) 0.016(4) 0.010(3)
C9 0.059(5) 0.051(5) 0.116(8) 0.032(5) 0.028(5) 0.021(4)
C10 0.074(6) 0.068(6) 0.100(7) 0.015(5) 0.043(6) 0.037(5)
C11 0.070(6) 0.081(6) 0.077(6) 0.021(5) 0.042(5) 0.032(5)
C12 0.052(5) 0.057(5) 0.068(5) 0.024(4) 0.025(4) 0.012(4)
C13 0.042(4) 0.032(3) 0.051(4) 0.009(3) 0.017(3) 0.004(3)
C14 0.052(4) 0.049(4) 0.055(5) 0.017(4) 0.018(4) -0.001(3)
C15 0.065(5) 0.070(5) 0.058(5) 0.029(4) 0.009(4) 0.000(4)
C16 0.060(5) 0.080(6) 0.079(6) 0.042(5) 0.005(5) 0.012(5)
C17 0.052(5) 0.058(5) 0.087(6) 0.030(5) 0.014(4) 0.016(4)
C18 0.050(4) 0.043(4) 0.061(5) 0.010(4) 0.017(4) 0.008(3)
C19 0.042(4) 0.039(4) 0.075(5) 0.023(4) 0.027(4) 0.009(3)
C20 0.047(4) 0.044(5) 0.088(6) 0.014(4) 0.025(4) 0.006(4)
C21 0.063(5) 0.039(5) 0.118(8) 0.016(5) 0.038(6) 0.007(4)
C22 0.088(7) 0.047(5) 0.142(10) 0.042(6) 0.052(7) 0.022(5)
C23 0.080(6) 0.074(7) 0.110(8) 0.051(6) 0.021(6) 0.024(5)
C24 0.060(5) 0.057(5) 0.077(6) 0.031(4) 0.023(4) 0.018(4)
C25 0.040(4) 0.046(4) 0.055(4) 0.016(3) 0.016(3) 0.007(3)
C26 0.052(5) 0.046(5) 0.107(7) 0.005(4) 0.037(5) -0.001(4)
C27 0.056(6) 0.064(6) 0.141(10) 0.004(6) 0.039(6) -0.009(5)
C28 0.049(5) 0.079(6) 0.090(7) 0.005(5) 0.031(5) 0.009(5)
C29 0.055(5) 0.056(5) 0.074(6) 0.008(4) 0.023(4) 0.011(4)
C30 0.046(4) 0.046(4) 0.070(5) 0.015(4) 0.019(4) 0.008(3)
C31 0.041(4) 0.037(4) 0.053(4) 0.007(3) 0.011(3) -0.001(3)
C32 0.046(4) 0.053(4) 0.059(5) 0.019(4) 0.016(4) 0.005(3)
C33 0.057(5) 0.064(5) 0.061(5) 0.025(4) 0.007(4) 0.000(4)
C34 0.070(6) 0.059(5) 0.049(5) 0.009(4) 0.013(4) -0.008(4)
C35 0.069(5) 0.049(5) 0.060(5) -0.002(4) 0.028(4) 0.001(4)
C36 0.050(4) 0.035(4) 0.068(5) 0.003(3) 0.020(4) 0.002(3)
C37 0.071(6) 0.057(5) 0.069(5) 0.017(4) 0.026(5) 0.003(4)
C42 0.073(6) 0.065(6) 0.057(5) -0.001(5) 0.021(4) -0.010(5)

loop_
_atom_type_symbol
_atom_type_description
_atom_type_scat_dispersion_real
_atom_type_scat_dispersion_imag
_atom_type_scat_source
C C 0.0181 0.0091 'International Tables Vol C Tables 4.2.6.8 and 6.1.1.4'
H H 0.0000 0.0000 'International Tables Vol C Tables 4.2.6.8 and 6.1.1.4'
B B 0.0090 0.0039 'International Tables Vol C Tables 4.2.6.8 and 6.1.1.4'
N N 0.0311 0.0180 'International Tables Vol C Tables 4.2.6.8 and 6.1.1.4'
F F 0.0727 0.0534 'International Tables Vol C Tables 4.2.6.8 and 6.1.1.4'
P P 0.2955 0.4335 'International Tables Vol C Tables 4.2.6.8 and 6.1.1.4'
Pt Pt -4.5932 6.9264 'International Tables Vol C Tables 4.2.6.8 and 6.1.1.4'

loop_
_geom_angle_atom_site_label_1
_geom_angle_atom_site_label_2
_geom_angle_atom_site_label_3
_geom_angle
_geom_angle_site_symmetry_1
_geom_angle_site_symmetry_3
_geom_angle_publ_flag
N3 Pt N1 86.7(3) . . ?
N3 Pt P1 91.59(18) . . ?
N1 Pt P1 176.51(19) . . ?
N3 Pt P2 170.34(18) . . ?
N1 Pt P2 85.97(19) . . ?
P1 Pt P2 96.06(7) . . ?
C13 P1 C7 111.7(3) . . ?
C13 P1 C1 104.6(3) . . ?
C7 P1 C1 101.5(3) . . ?
C13 P1 Pt 110.7(2) . . ?
C7 P1 Pt 113.0(2) . . ?
C1 P1 Pt 114.7(2) . . ?
C31 P2 C19 103.8(3) . . ?
C31 P2 C25 105.0(3) . . ?
C19 P2 C25 107.4(3) . . ?
C31 P2 Pt 122.8(2) . . ?
C19 P2 Pt 112.3(3) . . ?
C25 P2 Pt 104.6(2) . . ?
C37 N1 Pt 163.7(7) . . ?
C37 N2 C40 123.0(10) . . ?
C37 N2 C38 119.9(10) . . ?
C40 N2 C38 116.9(11) . . ?
C42 N3 Pt 149.4(7) . . ?
C42 N4 C43 122.3(10) . . ?
C42 N4 C45 120.3(9) . . ?
C43 N4 C45 114.4(11) . . ?
C2 C1 C6 119.3(7) . . ?
C2 C1 P1 122.5(6) . . ?
C6 C1 P1 118.2(6) . . ?
C1 C2 C3 120.3(9) . . ?
C4 C3 C2 120.0(9) . . ?
C3 C4 C5 120.7(8) . . ?
C4 C5 C6 119.4(9) . . ?
C5 C6 C1 120.2(9) . . ?
C12 C7 C8 119.5(6) . . ?
C12 C7 P1 120.5(5) . . ?
C8 C7 P1 119.8(5) . . ?
C9 C8 C7 120.9(7) . . ?
C8 C9 C10 119.5(8) . . ?
C9 C10 C11 120.2(7) . . ?
C10 C11 C12 119.9(8) . . ?
C7 C12 C11 119.7(7) . . ?
C14 C13 C18 119.2(7) . . ?
C14 C13 P1 125.5(5) . . ?
C18 C13 P1 115.3(5) . . ?
C13 C14 C15 120.0(7) . . ?
C16 C15 C14 119.6(8) . . ?
C15 C16 C17 121.2(8) . . ?
C16 C17 C18 119.8(8) . . ?
C17 C18 C13 120.2(7) . . ?
C20 C19 C24 119.3(7) . . ?
C20 C19 P2 120.1(6) . . ?
C24 C19 P2 120.7(6) . . ?
C19 C20 C21 120.4(8) . . ?
C22 C21 C20 119.4(8) . . ?
C23 C22 C21 121.2(8) . . ?
C22 C23 C24 119.7(9) . . ?
C19 C24 C23 120.0(8) . . ?
C26 C25 C30 118.5(7) . . ?
C26 C25 P2 122.8(5) . . ?
C30 C25 P2 118.6(5) . . ?
C25 C26 C27 120.0(7) . . ?
C28 C27 C26 120.7(8) . . ?
C27 C28 C29 120.2(8) . . ?
C28 C29 C30 119.2(7) . . ?
C29 C30 C25 121.4(7) . . ?
C32 C31 C36 118.7(7) . . ?
C32 C31 P2 121.2(5) . . ?
C36 C31 P2 120.1(6) . . ?
C33 C32 C31 120.3(7) . . ?
C34 C33 C32 120.7(7) . . ?
C35 C34 C33 120.1(7) . . ?
C34 C35 C36 120.2(7) . . ?
C31 C36 C35 120.0(7) . . ?
N1 C37 N2 177.3(10) . . ?
C39 C38 N2 94.6(18) . . ?
C41 C40 N2 113.4(12) . . ?
N3 C42 N4 175.7(11) . . ?
C44 C43 N4 115.3(15) . . ?
C46 C45 N4 98.0(15) . . ?
F3A B1 F4A 143(2) . . ?
F3A B1 F3 164(2) . . ?
F4A B1 F3 50.9(14) . . ?
F3A B1 F4 63.6(16) . . ?
F4A B1 F4 153(2) . . ?
F3 B1 F4 103.8(18) . . ?
F3A B1 F2 60.3(16) . . ?
F4A B1 F2 93.3(17) . . ?
F3 B1 F2 121.0(19) . . ?
F4 B1 F2 111.1(18) . . ?
F3A B1 F1 83.2(16) . . ?
F4A B1 F1 77.8(14) . . ?
F3 B1 F1 110.7(16) . . ?
F4 B1 F1 107.4(14) . . ?
F2 B1 F1 102.3(15) . . ?
F3A B1 F1A 107.7(19) . . ?
F4A B1 F1A 107.1(16) . . ?
F3 B1 F1A 62.9(13) . . ?
F4 B1 F1A 45.6(11) . . ?
F2 B1 F1A 150.4(17) . . ?
F1 B1 F1A 102.7(12) . . ?
F3A B1 F2A 91.1(18) . . ?
F4A B1 F2A 94.5(16) . . ?
F3 B1 F2A 78.8(15) . . ?
F4 B1 F2A 89.2(14) . . ?
F2 B1 F2A 56.5(12) . . ?
F1 B1 F2A 157.5(15) . . ?
F1A B1 F2A 99.8(13) . . ?
B1 F1 F3A 47.2(11) . . ?
B1 F1 F4A 50.3(10) . . ?
F3A F1 F4A 92.6(14) . . ?
F2A F2 F3A 94(2) . . ?
F2A F2 B1 64.0(15) . . ?
F3A F2 B1 57.6(17) . . ?
F4A F3 B1 63.1(18) . . ?
F4A F3 F1A 116(3) . . ?
B1 F3 F1A 60.8(14) . . ?
F4A F3 F2A 85(2) . . ?
B1 F3 F2A 52.3(12) . . ?
F1A F3 F2A 84.7(16) . . ?
F1A F4 B1 69.7(16) . . ?
F1A F4 F3A 124(2) . . ?
B1 F4 F3A 55.9(15) . . ?
F4 F1A B1 64.6(15) . . ?
F4 F1A F3 115(2) . . ?
B1 F1A F3 56.3(12) . . ?
F2 F2A B1 59.5(14) . . ?
F2 F2A F3 99.2(18) . . ?
B1 F2A F3 48.9(11) . . ?
B1 F3A F2 62.1(18) . . ?
B1 F3A F4 60.5(17) . . ?
F2 F3A F4 110(3) . . ?
B1 F3A F1 49.6(13) . . ?
F2 F3A F1 85(2) . . ?
F4 F3A F1 86.8(19) . . ?
F3 F4A B1 66.0(19) . . ?
F3 F4A F1 102(2) . . ?
B1 F4A F1 52.0(11) . . ?
F8A B2 F5A 121.8(18) . . ?
F8A B2 F8 110.8(17) . . ?
F5A B2 F8 63.8(13) . . ?
F8A B2 F5 121.0(18) . . ?
F5A B2 F5 112.4(17) . . ?
F8 B2 F5 112.5(18) . . ?
F8A B2 F7A 112.0(17) . . ?
F5A B2 F7A 100.5(15) . . ?
F8 B2 F7A 136.0(18) . . ?
F5 B2 F7A 32.4(11) . . ?
F8A B2 F7 64.8(14) . . ?
F5A B2 F7 66.9(13) . . ?
F8 B2 F7 114.3(17) . . ?
F5 B2 F7 124.9(18) . . ?
F7A B2 F7 92.6(16) . . ?
F8A B2 F6A 109.2(17) . . ?
F5A B2 F6A 103.2(16) . . ?
F8 B2 F6A 45.7(11) . . ?
F5 B2 F6A 77.2(14) . . ?
F7A B2 F6A 109.3(16) . . ?
F7 B2 F6A 157.6(18) . . ?
F8A B2 F6 33.0(10) . . ?
F5A B2 F6 148.6(16) . . ?
F8 B2 F6 102.9(15) . . ?
F5 B2 F6 98.9(14) . . ?
F7A B2 F6 107.5(14) . . ?
F7 B2 F6 97.4(15) . . ?
F6A B2 F6 81.0(12) . . ?
F7A F5 B2 75(3) . . ?
F8A F6 B2 54.9(18) . . ?
B2 F7 F8A 52.6(12) . . ?
B2 F7 F5A 53.7(12) . . ?
F8A F7 F5A 100.1(17) . . ?
F6A F8 B2 75.1(18) . . ?
F6A F8 F5A 123(2) . . ?
B2 F8 F5A 57.6(12) . . ?
B2 F5A F8 58.6(12) . . ?
B2 F5A F7 59.5(13) . . ?
F8 F5A F7 104.9(17) . . ?
F8 F6A B2 59.2(15) . . ?
F5 F7A B2 73(3) . . ?
F6 F8A B2 92(2) . . ?
F6 F8A F7 153(3) . . ?
B2 F8A F7 62.6(14) . . ?

loop_
_geom_bond_atom_site_label_1
_geom_bond_atom_site_label_2
_geom_bond_distance
_geom_bond_site_symmetry_2
_geom_bond_publ_flag
Pt N3 2.054(7) . ?
Pt N1 2.061(6) . ?
Pt P1 2.2549(18) . ?
Pt P2 2.276(2) . ?
P1 C13 1.806(7) . ?
P1 C7 1.813(7) . ?
P1 C1 1.824(7) . ?
P2 C31 1.811(7) . ?
P2 C19 1.816(7) . ?
P2 C25 1.822(7) . ?
N1 C37 1.134(10) . ?
N2 C37 1.308(11) . ?
N2 C40 1.497(16) . ?
N2 C38 1.71(2) . ?
N3 C42 1.136(10) . ?
N4 C42 1.291(12) . ?
N4 C43 1.513(18) . ?
N4 C45 1.663(19) . ?
C1 C2 1.377(11) . ?
C1 C6 1.393(11) . ?
C2 C3 1.395(13) . ?
C3 C4 1.362(15) . ?
C4 C5 1.384(15) . ?
C5 C6 1.390(12) . ?
C7 C12 1.381(10) . ?
C7 C8 1.383(10) . ?
C8 C9 1.378(11) . ?
C9 C10 1.378(13) . ?
C10 C11 1.384(12) . ?
C11 C12 1.391(11) . ?
C13 C14 1.387(10) . ?
C13 C18 1.396(9) . ?
C14 C15 1.398(11) . ?
C15 C16 1.370(12) . ?
C16 C17 1.368(13) . ?
C17 C18 1.388(11) . ?
C19 C20 1.388(11) . ?
C19 C24 1.389(11) . ?
C20 C21 1.390(11) . ?
C21 C22 1.378(14) . ?
C22 C23 1.363(15) . ?
C23 C24 1.398(12) . ?
C25 C26 1.382(10) . ?
C25 C30 1.385(10) . ?
C26 C27 1.390(12) . ?
C27 C28 1.360(13) . ?
C28 C29 1.379(12) . ?
C29 C30 1.382(10) . ?
C31 C32 1.395(10) . ?
C31 C36 1.402(10) . ?
C32 C33 1.385(11) . ?
C33 C34 1.377(12) . ?
C34 C35 1.373(12) . ?
C35 C36 1.401(11) . ?
C38 C39 1.31(3) . ?
C40 C41 1.473(19) . ?
C43 C44 1.35(2) . ?
C45 C46 1.37(2) . ?
B1 F3A 1.31(3) . ?
B1 F4A 1.33(3) . ?
B1 F3 1.36(3) . ?
B1 F4 1.38(2) . ?
B1 F2 1.37(3) . ?
B1 F1 1.362(17) . ?
B1 F1A 1.43(2) . ?
B1 F2A 1.43(2) . ?
F1 F3A 1.77(3) . ?
F1 F4A 1.69(2) . ?
F2 F2A 1.33(3) . ?
F2 F3A 1.35(3) . ?
F3 F4A 1.16(3) . ?
F3 F1A 1.46(3) . ?
F3 F2A 1.77(3) . ?
F4 F1A 1.09(2) . ?
F4 F3A 1.42(3) . ?
B2 F8A 1.25(2) . ?
B2 F5A 1.31(2) . ?
B2 F8 1.32(2) . ?
B2 F5 1.35(2) . ?
B2 F7A 1.36(2) . ?
B2 F7 1.40(2) . ?
B2 F6A 1.49(2) . ?
B2 F6 1.53(2) . ?
F5 F7A 0.76(2) . ?
F6 F8A 0.83(2) . ?
F7 F8A 1.43(2) . ?
F7 F5A 1.49(2) . ?
F8 F6A 1.10(2) . ?
F8 F5A 1.39(2) . ?
